data_7709166
loop_
_publ_author_name
'Swarbrook, Amelia M.'
'Weekes, Rohan J.'
'Goodwin, Jack W.'
'Hawes, Chris S.'

_publ_section_title
;
 Ligand isomerism fine-tunes structure and stability in zinc complexes of
 fused pyrazolopyridines
;
_journal_name_full 'Dalton Transactions'
_journal_paper_doi 10.1039/D1DT04007C
_journal_year 2022
_chemical_formula_moiety 'C22 H16 N12 O12 Zn2, 1.5(C4 H6 N2)'
_chemical_formula_sum 'C28 H25 N15 O12 Zn2'
_chemical_formula_weight 894.37
_space_group_crystal_system monoclinic
_space_group_IT_number 15
_space_group_name_Hall '-C 2yc'
_space_group_name_H-M_alt 'C 1 2/c 1'
_atom_sites_solution_hydrogens geom
_atom_sites_solution_primary dual
_audit_creation_date 2021-08-09
_audit_creation_method
;
Olex2 1.3
(compiled 2020.11.12 svn.r5f609507 for OlexSys, GUI svn.r6272)
;
_audit_update_record
;
2021-11-10 deposited with the CCDC.	2021-12-22 downloaded from the CCDC.
;
_cell_angle_alpha 90
_cell_angle_beta 124.005(2)
_cell_angle_gamma 90
_cell_formula_units_Z 4
_cell_length_a 26.481(2)
_cell_length_b 9.7011(9)
_cell_length_c 16.5236(15)
_cell_measurement_reflns_used 5124
_cell_measurement_temperature 150.0
_cell_measurement_theta_max 26.41
_cell_measurement_theta_min 3.00
_cell_volume 3518.9(5)
_computing_cell_refinement 'SAINT V8.40B (?, 2016)'
_computing_data_reduction 'SAINT V8.40B (?, 2016)'
_computing_molecular_graphics 'Olex2 1.3 (Dolomanov et al., 2009)'
_computing_publication_material 'Olex2 1.3 (Dolomanov et al., 2009)'
_computing_structure_refinement 'XL  (Sheldrick, 2008)'
_computing_structure_solution 'SHELXT 2014/5 (Sheldrick, 2014)'
_diffrn_ambient_temperature 150.0
_diffrn_measured_fraction_theta_full 0.998
_diffrn_measured_fraction_theta_max 0.998
_diffrn_measurement_device_type 'Bruker APEX-II CCD'
_diffrn_measurement_method '\f and \w scans'
_diffrn_radiation_type MoK\a
_diffrn_radiation_wavelength 0.71073
_diffrn_reflns_av_R_equivalents 0.0913
_diffrn_reflns_av_unetI/netI 0.0583
_diffrn_reflns_Laue_measured_fraction_full 0.998
_diffrn_reflns_Laue_measured_fraction_max 0.998
_diffrn_reflns_limit_h_max 33
_diffrn_reflns_limit_h_min -33
_diffrn_reflns_limit_k_max 12
_diffrn_reflns_limit_k_min -12
_diffrn_reflns_limit_l_max 19
_diffrn_reflns_limit_l_min -20
_diffrn_reflns_number 25275
_diffrn_reflns_point_group_measured_fraction_full 0.998
_diffrn_reflns_point_group_measured_fraction_max 0.998
_diffrn_reflns_theta_full 25.242
_diffrn_reflns_theta_max 26.439
_diffrn_reflns_theta_min 2.974
_diffrn_source_current 20.0
_diffrn_source_power 1.0
_diffrn_source_voltage 50.0
_diffrn_standards_number 0
_exptl_absorpt_coefficient_mu 1.448
_exptl_absorpt_correction_T_max 0.7454
_exptl_absorpt_correction_T_min 0.6676
_exptl_absorpt_correction_type multi-scan
_exptl_absorpt_process_details
;
SADABS-2016/2 (Bruker,2016/2) was used for absorption correction.
wR2(int) was 0.0775 before and 0.0667 after correction.
The Ratio of minimum to maximum transmission is 0.8956.
The \l/2 correction factor is Not present.
;
_exptl_crystal_colour colourless
_exptl_crystal_colour_primary colourless
_exptl_crystal_density_diffrn 1.688
_exptl_crystal_description Plate
_exptl_crystal_F_000 1816
_exptl_crystal_size_max 0.28
_exptl_crystal_size_mid 0.08
_exptl_crystal_size_min 0.02
_refine_diff_density_max 1.021
_refine_diff_density_min -0.536
_refine_diff_density_rms 0.100
_refine_ls_extinction_method none
_refine_ls_goodness_of_fit_ref 1.098
_refine_ls_hydrogen_treatment constr
_refine_ls_matrix_type full
_refine_ls_number_parameters 261
_refine_ls_number_reflns 3615
_refine_ls_number_restraints 0
_refine_ls_restrained_S_all 1.098
_refine_ls_R_factor_all 0.0829
_refine_ls_R_factor_gt 0.0538
_refine_ls_shift/su_max 0.001
_refine_ls_shift/su_mean 0.000
_refine_ls_structure_factor_coef Fsqd
_refine_ls_weighting_details 'w=1/[\s^2^(Fo^2^)+(0.0600P)^2^+7.9949P] where P=(Fo^2^+2Fc^2^)/3'
_refine_ls_weighting_scheme calc
_refine_ls_wR_factor_gt 0.1188
_refine_ls_wR_factor_ref 0.1303
_reflns_Friedel_coverage 0.000
_reflns_number_gt 2665
_reflns_number_total 3615
_reflns_threshold_expression 'I > 2\s(I)'
_cod_data_source_file d1dt04007c2.cif
_cod_data_source_block 6
_cod_original_cell_volume 3518.9(6)
_cod_database_code 7709166
_shelx_shelxl_version_number 2018/3
_shelx_space_group_comment
;
The symmetry employed for this shelxl refinement is uniquely defined
by the following loop, which should always be used as a source of
symmetry information in preference to the above space-group names.
They are only intended as comments.
;
_shelx_estimated_absorpt_t_max 0.972
_shelx_estimated_absorpt_t_min 0.687
_olex2_refinement_description
;
1. Fixed Uiso
 At 1.2 times of:
  All C(H) groups
 At 1.5 times of:
  All C(H,H,H) groups
2. Others
 Fixed Sof: H13A(0.5) H13B(0.5) H13C(0.5)
3.a Aromatic/amide H refined with riding coordinates:
 C1(H1), C2(H2), C5(H5), C6(H6), C8(H8), C9(H9), C10(H10), C11(H11)
3.b Idealised Me refined as rotating group:
 C13(H13A,H13B,H13C), C15(H15A,H15B,H15C)
;
_olex2_submission_special_instructions 'No special instructions were received'

loop_
_space_group_symop_operation_xyz
'x, y, z'
'-x, y, -z+1/2'
'x+1/2, y+1/2, z'
'-x+1/2, y+1/2, -z+1/2'
'-x, -y, -z'
'x, -y, z-1/2'
'-x+1/2, -y+1/2, -z'
'x+1/2, -y+1/2, z-1/2'

loop_
_atom_site_label
_atom_site_type_symbol
_atom_site_fract_x
_atom_site_fract_y
_atom_site_fract_z
_atom_site_U_iso_or_equiv
_atom_site_adp_type
_atom_site_occupancy
_atom_site_site_symmetry_order
_atom_site_calc_flag
_atom_site_refinement_flags_posn
_atom_site_refinement_flags_adp
_atom_site_refinement_flags_occupancy
_atom_site_disorder_assembly
_atom_site_disorder_group
Zn1 Zn 0.83653(2) 0.18348(5) 0.89213(4) 0.01979(16) Uani 1 1 d . . . . .
O1 O 0.94105(15) 0.1493(3) 1.0279(2) 0.0325(8) Uani 1 1 d . . . . .
O2 O 0.88324(13) 0.3206(3) 1.0068(2) 0.0291(7) Uani 1 1 d . . . . .
O3 O 0.97578(17) 0.3144(4) 1.1342(3) 0.0542(11) Uani 1 1 d . . . . .
N1 N 0.81332(15) 0.0464(3) 0.9727(2) 0.0203(8) Uani 1 1 d . . . . .
N2 N 0.72246(15) 0.1667(3) 0.8880(2) 0.0168(7) Uani 1 1 d . . . . .
N3 N 0.74734(15) 0.2420(3) 0.8489(2) 0.0181(7) Uani 1 1 d . . . . .
N4 N 0.65562(15) 0.5149(3) 0.6773(2) 0.0186(7) Uani 1 1 d . . . . .
N5 N 0.93492(18) 0.2616(4) 1.0586(3) 0.0295(9) Uani 1 1 d . . . . .
C1 C 0.60322(19) 0.4915(4) 0.6747(3) 0.0238(9) Uani 1 1 d . . . . .
H1 H 0.568613 0.547306 0.632854 0.029 Uiso 1 1 calc R U . . .
C2 C 0.59847(19) 0.3932(4) 0.7286(3) 0.0230(9) Uani 1 1 d . . . . .
H2 H 0.562046 0.381191 0.726152 0.028 Uiso 1 1 calc R U . . .
C3 C 0.64985(18) 0.3100(4) 0.7880(3) 0.0182(8) Uani 1 1 d . . . . .
C4 C 0.70286(18) 0.3310(4) 0.7885(3) 0.0177(8) Uani 1 1 d . . . . .
C5 C 0.70415(18) 0.4371(4) 0.7318(3) 0.0193(9) Uani 1 1 d . . . . .
H5 H 0.739909 0.452776 0.732859 0.023 Uiso 1 1 calc R U . . .
C6 C 0.66533(19) 0.2021(4) 0.8543(3) 0.0207(9) Uani 1 1 d . . . . .
H6 H 0.640012 0.161935 0.871805 0.025 Uiso 1 1 calc R U . . .
C7 C 0.75912(19) 0.0614(4) 0.9576(3) 0.0193(9) Uani 1 1 d . . . . .
C8 C 0.7380(2) -0.0145(4) 1.0034(3) 0.0228(9) Uani 1 1 d . . . . .
H8 H 0.698447 -0.000317 0.989766 0.027 Uiso 1 1 calc R U . . .
C9 C 0.7773(2) -0.1125(4) 1.0704(3) 0.0236(9) Uani 1 1 d . . . . .
H9 H 0.765375 -0.166101 1.105074 0.028 Uiso 1 1 calc R U . . .
C10 C 0.8338(2) -0.1317(4) 1.0864(3) 0.0262(10) Uani 1 1 d . . . . .
H10 H 0.860763 -0.200117 1.130837 0.031 Uiso 1 1 calc R U . . .
C11 C 0.8506(2) -0.0497(4) 1.0366(3) 0.0271(10) Uani 1 1 d . . . . .
H11 H 0.889669 -0.062004 1.048193 0.032 Uiso 1 1 calc R U . . .
O4 O 0.82324(14) 0.3114(3) 0.7820(2) 0.0282(7) Uani 1 1 d . . . . .
O5 O 0.86521(15) 0.4282(4) 0.7236(2) 0.0390(9) Uani 1 1 d . . . . .
O6 O 0.92085(15) 0.3232(4) 0.8620(2) 0.0419(9) Uani 1 1 d . . . . .
N6 N 0.87071(16) 0.3558(3) 0.7893(3) 0.0213(8) Uani 1 1 d . . . . .
N7 N 0.500000 -0.3674(10) 0.750000 0.093(3) Uani 1 2 d S T P . .
C12 C 0.500000 -0.2541(10) 0.750000 0.054(2) Uani 1 2 d S T P . .
C13 C 0.500000 -0.1045(9) 0.750000 0.085(4) Uani 1 2 d S T P . .
H13A H 0.463508 -0.070847 0.689431 0.127 Uiso 0.5 1 calc R U P A -1
H13B H 0.536407 -0.070846 0.754575 0.127 Uiso 0.5 1 calc R U P A -1
H13C H 0.500085 -0.070846 0.805993 0.127 Uiso 0.5 1 calc R U P A -1
N8 N 0.6718(2) 0.1389(6) 0.6100(4) 0.0640(16) Uani 1 1 d . . . . .
C14 C 0.6207(2) 0.1401(5) 0.5735(4) 0.0335(11) Uani 1 1 d . . . . .
C15 C 0.5567(3) 0.1407(7) 0.5299(6) 0.070(2) Uani 1 1 d . . . . .
H15A H 0.548625 0.124094 0.580161 0.105 Uiso 1 1 calc R U . . .
H15B H 0.537611 0.068008 0.480391 0.105 Uiso 1 1 calc R U . . .
H15C H 0.539926 0.230402 0.499214 0.105 Uiso 1 1 calc R U . . .

loop_
_atom_site_aniso_label
_atom_site_aniso_U_11
_atom_site_aniso_U_22
_atom_site_aniso_U_33
_atom_site_aniso_U_23
_atom_site_aniso_U_13
_atom_site_aniso_U_12
Zn1 0.0206(3) 0.0191(2) 0.0218(3) -0.0012(2) 0.0131(2) -0.0003(2)
O1 0.0347(19) 0.0285(17) 0.0354(19) -0.0049(14) 0.0202(17) -0.0014(14)
O2 0.0198(16) 0.0351(17) 0.0272(17) 0.0033(14) 0.0100(14) 0.0025(14)
O3 0.037(2) 0.058(2) 0.033(2) -0.0240(19) -0.0022(17) -0.0003(19)
N1 0.0245(19) 0.0197(17) 0.0216(19) 0.0026(15) 0.0158(16) 0.0024(15)
N2 0.0187(18) 0.0165(16) 0.0162(17) -0.0022(13) 0.0103(15) -0.0034(14)
N3 0.0163(18) 0.0219(17) 0.0171(18) 0.0027(14) 0.0099(15) -0.0010(15)
N4 0.0170(18) 0.0200(17) 0.0177(18) 0.0005(14) 0.0090(15) -0.0002(14)
N5 0.031(2) 0.036(2) 0.020(2) -0.0023(17) 0.0135(19) -0.0031(19)
C1 0.021(2) 0.024(2) 0.025(2) 0.0026(18) 0.012(2) 0.0014(18)
C2 0.019(2) 0.026(2) 0.027(2) -0.0031(19) 0.015(2) -0.0034(18)
C3 0.020(2) 0.0190(19) 0.016(2) -0.0032(17) 0.0103(17) -0.0015(18)
C4 0.020(2) 0.0168(19) 0.015(2) -0.0026(16) 0.0088(17) 0.0010(17)
C5 0.018(2) 0.024(2) 0.018(2) -0.0009(17) 0.0111(18) -0.0013(18)
C6 0.025(2) 0.021(2) 0.023(2) -0.0020(17) 0.0174(19) -0.0048(18)
C7 0.024(2) 0.016(2) 0.016(2) -0.0069(16) 0.0105(18) -0.0058(17)
C8 0.025(2) 0.021(2) 0.023(2) -0.0031(18) 0.0138(19) -0.0060(18)
C9 0.033(3) 0.019(2) 0.018(2) -0.0003(17) 0.014(2) -0.0055(19)
C10 0.033(3) 0.017(2) 0.026(2) 0.0018(18) 0.015(2) 0.0000(19)
C11 0.030(2) 0.023(2) 0.032(3) 0.0046(19) 0.019(2) 0.0054(19)
O4 0.0245(16) 0.0287(16) 0.0354(18) 0.0039(15) 0.0193(15) -0.0009(14)
O5 0.039(2) 0.040(2) 0.037(2) 0.0180(16) 0.0213(17) 0.0033(16)
O6 0.0237(18) 0.064(2) 0.032(2) 0.0136(18) 0.0114(16) 0.0016(18)
N6 0.024(2) 0.0178(17) 0.023(2) -0.0008(14) 0.0142(17) 0.0026(15)
N7 0.068(6) 0.053(5) 0.158(10) 0.000 0.064(7) 0.000
C12 0.043(5) 0.058(6) 0.064(6) 0.000 0.033(5) 0.000
C13 0.109(9) 0.050(6) 0.165(12) 0.000 0.120(9) 0.000
N8 0.046(3) 0.073(4) 0.078(4) -0.037(3) 0.037(3) -0.014(3)
C14 0.036(3) 0.029(2) 0.036(3) -0.006(2) 0.021(3) -0.002(2)
C15 0.036(4) 0.066(4) 0.078(5) -0.018(4) 0.013(4) -0.001(3)

loop_
_atom_type_symbol
_atom_type_description
_atom_type_scat_dispersion_real
_atom_type_scat_dispersion_imag
_atom_type_scat_source
C C 0.0033 0.0016 'International Tables Vol C Tables 4.2.6.8 and 6.1.1.4'
H H 0.0000 0.0000 'International Tables Vol C Tables 4.2.6.8 and 6.1.1.4'
N N 0.0061 0.0033 'International Tables Vol C Tables 4.2.6.8 and 6.1.1.4'
O O 0.0106 0.0060 'International Tables Vol C Tables 4.2.6.8 and 6.1.1.4'
Zn Zn 0.2839 1.4301 'International Tables Vol C Tables 4.2.6.8 and 6.1.1.4'

loop_
_geom_angle_atom_site_label_1
_geom_angle_atom_site_label_2
_geom_angle_atom_site_label_3
_geom_angle
_geom_angle_site_symmetry_1
_geom_angle_site_symmetry_3
_geom_angle_publ_flag
O2 Zn1 O1 56.66(11) . . ?
O2 Zn1 N1 93.48(12) . . ?
O2 Zn1 N3 96.84(12) . . ?
O2 Zn1 N4 145.22(13) . 4_646 ?
N1 Zn1 O1 85.30(12) . . ?
N3 Zn1 O1 145.84(12) . . ?
N3 Zn1 N1 74.38(12) . . ?
N4 Zn1 O1 89.33(12) 4_646 . ?
N4 Zn1 N1 90.35(13) 4_646 . ?
N4 Zn1 N3 117.41(13) 4_646 . ?
O4 Zn1 O1 116.26(12) . . ?
O4 Zn1 O2 98.11(13) . . ?
O4 Zn1 N1 158.44(13) . . ?
O4 Zn1 N3 86.18(12) . . ?
O4 Zn1 N4 90.41(13) . 4_646 ?
N5 O1 Zn1 85.2(2) . . ?
N5 O2 Zn1 101.2(3) . . ?
C7 N1 Zn1 117.5(3) . . ?
C7 N1 C11 117.9(4) . . ?
C11 N1 Zn1 124.6(3) . . ?
N3 N2 C7 118.1(3) . . ?
C6 N2 N3 113.6(3) . . ?
C6 N2 C7 128.2(3) . . ?
N2 N3 Zn1 116.0(2) . . ?
C4 N3 Zn1 140.1(3) . . ?
C4 N3 N2 103.9(3) . . ?
C1 N4 Zn1 121.4(3) . 4_656 ?
C5 N4 Zn1 118.0(3) . 4_656 ?
C5 N4 C1 120.3(4) . . ?
O1 N5 O2 117.0(4) . . ?
O3 N5 O1 122.7(4) . . ?
O3 N5 O2 120.3(4) . . ?
N4 C1 H1 118.2 . . ?
C2 C1 N4 123.7(4) . . ?
C2 C1 H1 118.2 . . ?
C1 C2 H2 121.5 . . ?
C1 C2 C3 117.0(4) . . ?
C3 C2 H2 121.5 . . ?
C2 C3 C4 119.4(4) . . ?
C6 C3 C2 136.2(4) . . ?
C6 C3 C4 104.3(3) . . ?
N3 C4 C3 111.5(3) . . ?
N3 C4 C5 128.8(4) . . ?
C5 C4 C3 119.7(4) . . ?
N4 C5 C4 119.8(4) . . ?
N4 C5 H5 120.1 . . ?
C4 C5 H5 120.1 . . ?
N2 C6 C3 106.7(3) . . ?
N2 C6 H6 126.7 . . ?
C3 C6 H6 126.7 . . ?
N1 C7 N2 113.9(3) . . ?
N1 C7 C8 124.8(4) . . ?
C8 C7 N2 121.3(4) . . ?
C7 C8 H8 121.6 . . ?
C7 C8 C9 116.7(4) . . ?
C9 C8 H8 121.6 . . ?
C8 C9 H9 120.1 . . ?
C10 C9 C8 119.8(4) . . ?
C10 C9 H9 120.1 . . ?
C9 C10 H10 120.6 . . ?
C9 C10 C11 118.8(4) . . ?
C11 C10 H10 120.6 . . ?
N1 C11 C10 122.0(4) . . ?
N1 C11 H11 119.0 . . ?
C10 C11 H11 119.0 . . ?
N6 O4 Zn1 116.7(3) . . ?
O5 N6 O4 119.2(4) . . ?
O5 N6 O6 122.5(4) . . ?
O6 N6 O4 118.3(3) . . ?
N7 C12 C13 180.0 . . ?
C12 C13 H13A 109.5 . . ?
C12 C13 H13B 109.5 . . ?
C12 C13 H13C 109.5 . . ?
H13A C13 H13B 109.5 . . ?
H13A C13 H13C 109.5 . . ?
H13B C13 H13C 109.5 . . ?
N8 C14 C15 178.6(7) . . ?
C14 C15 H15A 109.5 . . ?
C14 C15 H15B 109.5 . . ?
C14 C15 H15C 109.5 . . ?
H15A C15 H15B 109.5 . . ?
H15A C15 H15C 109.5 . . ?
H15B C15 H15C 109.5 . . ?

loop_
_geom_bond_atom_site_label_1
_geom_bond_atom_site_label_2
_geom_bond_distance
_geom_bond_site_symmetry_2
_geom_bond_publ_flag
Zn1 O1 2.420(3) . ?
Zn1 O2 2.066(3) . ?
Zn1 N1 2.198(3) . ?
Zn1 N3 2.127(3) . ?
Zn1 N4 2.074(3) 4_646 ?
Zn1 O4 2.063(3) . ?
O1 N5 1.250(5) . ?
O2 N5 1.274(5) . ?
O3 N5 1.217(5) . ?
N1 C7 1.321(5) . ?
N1 C11 1.339(5) . ?
N2 N3 1.364(4) . ?
N2 C6 1.332(5) . ?
N2 C7 1.436(5) . ?
N3 C4 1.347(5) . ?
N4 C1 1.383(5) . ?
N4 C5 1.318(5) . ?
C1 H1 0.9500 . ?
C1 C2 1.358(6) . ?
C2 H2 0.9500 . ?
C2 C3 1.404(6) . ?
C3 C4 1.415(6) . ?
C3 C6 1.400(5) . ?
C4 C5 1.404(5) . ?
C5 H5 0.9500 . ?
C6 H6 0.9500 . ?
C7 C8 1.378(6) . ?
C8 H8 0.9500 . ?
C8 C9 1.387(6) . ?
C9 H9 0.9500 . ?
C9 C10 1.378(6) . ?
C10 H10 0.9500 . ?
C10 C11 1.383(6) . ?
C11 H11 0.9500 . ?
O4 N6 1.270(5) . ?
O5 N6 1.231(5) . ?
O6 N6 1.233(5) . ?
N7 C12 1.099(12) . ?
C12 C13 1.451(13) . ?
C13 H13A 0.9800 . ?
C13 H13B 0.9800 . ?
C13 H13C 0.9800 . ?
N8 C14 1.132(7) . ?
C14 C15 1.422(8) . ?
C15 H15A 0.9800 . ?
C15 H15B 0.9800 . ?
C15 H15C 0.9800 . ?

loop_
_geom_torsion_atom_site_label_1
_geom_torsion_atom_site_label_2
_geom_torsion_atom_site_label_3
_geom_torsion_atom_site_label_4
_geom_torsion
_geom_torsion_site_symmetry_1
_geom_torsion_site_symmetry_2
_geom_torsion_site_symmetry_3
_geom_torsion_site_symmetry_4
_geom_torsion_publ_flag
Zn1 O1 N5 O2 0.4(3) . . . . ?
Zn1 O1 N5 O3 -179.5(4) . . . . ?
Zn1 O2 N5 O1 -0.5(4) . . . . ?
Zn1 O2 N5 O3 179.4(4) . . . . ?
Zn1 N1 C7 N2 0.8(4) . . . . ?
Zn1 N1 C7 C8 -178.9(3) . . . . ?
Zn1 N1 C11 C10 179.0(3) . . . . ?
Zn1 N3 C4 C3 175.2(3) . . . . ?
Zn1 N3 C4 C5 -6.5(7) . . . . ?
Zn1 N4 C1 C2 -171.5(3) 4_656 . . . ?
Zn1 N4 C5 C4 173.1(3) 4_656 . . . ?
Zn1 O4 N6 O5 177.3(3) . . . . ?
Zn1 O4 N6 O6 -2.0(5) . . . . ?
N1 C7 C8 C9 0.5(6) . . . . ?
N2 N3 C4 C3 -1.2(4) . . . . ?
N2 N3 C4 C5 177.1(4) . . . . ?
N2 C7 C8 C9 -179.2(4) . . . . ?
N3 N2 C6 C3 -0.6(4) . . . . ?
N3 N2 C7 N1 -2.7(5) . . . . ?
N3 N2 C7 C8 177.0(3) . . . . ?
N3 C4 C5 N4 -179.5(4) . . . . ?
N4 C1 C2 C3 -1.4(6) . . . . ?
C1 N4 C5 C4 -0.7(6) . . . . ?
C1 C2 C3 C4 -0.6(6) . . . . ?
C1 C2 C3 C6 178.7(4) . . . . ?
C2 C3 C4 N3 -179.6(4) . . . . ?
C2 C3 C4 C5 1.9(6) . . . . ?
C2 C3 C6 N2 -179.6(5) . . . . ?
C3 C4 C5 N4 -1.2(6) . . . . ?
C4 C3 C6 N2 -0.2(4) . . . . ?
C5 N4 C1 C2 2.2(6) . . . . ?
C6 N2 N3 Zn1 -176.3(3) . . . . ?
C6 N2 N3 C4 1.1(4) . . . . ?
C6 N2 C7 N1 176.8(4) . . . . ?
C6 N2 C7 C8 -3.5(6) . . . . ?
C6 C3 C4 N3 0.9(4) . . . . ?
C6 C3 C4 C5 -177.6(4) . . . . ?
C7 N1 C11 C10 -0.2(6) . . . . ?
C7 N2 N3 Zn1 3.2(4) . . . . ?
C7 N2 N3 C4 -179.4(3) . . . . ?
C7 N2 C6 C3 180.0(4) . . . . ?
C7 C8 C9 C10 -1.4(6) . . . . ?
C8 C9 C10 C11 1.6(6) . . . . ?
C9 C10 C11 N1 -0.8(7) . . . . ?
C11 N1 C7 N2 -180.0(3) . . . . ?
C11 N1 C7 C8 0.3(6) . . . . ?
